data_2224070
loop_
_publ_author_name
'Yang, Yun-Xia'
'Li, Qi'
'Ng, Seik Weng'

_publ_section_title
;
 Bis(tetramethylammonium) oxalate monohydrate
;
_journal_coeditor_code XU2618
_journal_issue 11
_journal_name_full 'Acta Crystallographica Section E'
_journal_page_first o2602
_journal_paper_doi 10.1107/S1600536809039099
_journal_volume 65
_journal_year 2009
_chemical_formula_iupac '2C4 H12 N +, C2 O4 2-, H2 O'
_chemical_formula_moiety '2(C4 H12 N +), C2 O4 2-, H2 O'
_chemical_formula_sum 'C10 H26 N2 O5'
_chemical_formula_weight 254.33
_chemical_name_systematic
;
Bis(tetramethylammonium) oxalate monohydrate
;
_space_group_IT_number 62
_symmetry_cell_setting orthorhombic
_symmetry_space_group_name_Hall '-P 2ac 2n'
_symmetry_space_group_name_H-M 'P n m a'
_atom_sites_solution_hydrogens geom
_atom_sites_solution_primary direct
_atom_sites_solution_secondary difmap
_audit_creation_method SHELXL-97
_cell_angle_alpha 90.00
_cell_angle_beta 90.00
_cell_angle_gamma 90.00
_cell_formula_units_Z 4
_cell_length_a 24.614(4)
_cell_length_b 6.7380(10)
_cell_length_c 8.633(2)
_cell_measurement_reflns_used 1201
_cell_measurement_temperature 293(2)
_cell_measurement_theta_max 25.0
_cell_measurement_theta_min 2.5
_cell_volume 1431.8(5)
_computing_cell_refinement 'SAINT (Bruker, 2007)'
_computing_data_collection 'APEX2 (Bruker, 2007)'
_computing_data_reduction 'SAINT (Bruker, 2007)'
_computing_molecular_graphics 'X-SEED (Barbour, 2001)'
_computing_publication_material 'publCIF (Westrip, 2009)'
_computing_structure_refinement 'SHELXL97 (Sheldrick, 2008)'
_computing_structure_solution 'SHELXS97 (Sheldrick, 2008)'
_diffrn_ambient_temperature 293(2)
_diffrn_measured_fraction_theta_full 0.999
_diffrn_measured_fraction_theta_max 0.999
_diffrn_measurement_device_type 'Bruker APEX2'
_diffrn_measurement_method '\f and \w'
_diffrn_radiation_monochromator graphite
_diffrn_radiation_source 'fine-focus sealed tube'
_diffrn_radiation_type MoK\a
_diffrn_radiation_wavelength 0.71073
_diffrn_reflns_av_R_equivalents 0.0235
_diffrn_reflns_av_sigmaI/netI 0.0243
_diffrn_reflns_limit_h_max 11
_diffrn_reflns_limit_h_min -29
_diffrn_reflns_limit_k_max 8
_diffrn_reflns_limit_k_min -8
_diffrn_reflns_limit_l_max 8
_diffrn_reflns_limit_l_min -10
_diffrn_reflns_number 3915
_diffrn_reflns_theta_full 24.98
_diffrn_reflns_theta_max 24.98
_diffrn_reflns_theta_min 2.50
_diffrn_standards_decay_% 0
_diffrn_standards_interval_count 0
_diffrn_standards_interval_time 0
_diffrn_standards_number 0
_exptl_absorpt_coefficient_mu 0.093
_exptl_absorpt_correction_type none
_exptl_crystal_colour Colorless
_exptl_crystal_density_diffrn 1.180
_exptl_crystal_density_method 'not measured'
_exptl_crystal_description Block
_exptl_crystal_F_000 560
_exptl_crystal_size_max 0.50
_exptl_crystal_size_mid 0.10
_exptl_crystal_size_min 0.10
_refine_diff_density_max 0.253
_refine_diff_density_min -0.248
_refine_ls_extinction_coef 0.022(5)
_refine_ls_extinction_expression Fc^*^=kFc[1+0.001xFc^2^\l^3^/sin(2\q)]^-1/4^
_refine_ls_extinction_method 'SHELXL97 (Sheldrick, 2008)'
_refine_ls_goodness_of_fit_ref 1.010
_refine_ls_hydrogen_treatment mixed
_refine_ls_matrix_type full
_refine_ls_number_parameters 99
_refine_ls_number_reflns 1367
_refine_ls_number_restraints 0
_refine_ls_restrained_S_all 1.010
_refine_ls_R_factor_all 0.0668
_refine_ls_R_factor_gt 0.0525
_refine_ls_shift/su_max 0.001
_refine_ls_shift/su_mean 0.001
_refine_ls_structure_factor_coef Fsqd
_refine_ls_weighting_details 'calc w=1/[\s^2^(Fo^2^)+(0.0847P)^2^+0.5757P] where P=(Fo^2^+2Fc^2^)/3'
_refine_ls_weighting_scheme calc
_refine_ls_wR_factor_gt 0.1476
_refine_ls_wR_factor_ref 0.1638
_reflns_number_gt 1043
_reflns_number_total 1367
_reflns_threshold_expression I>2\s(I)
_cod_data_source_file xu2618.cif
_cod_data_source_block I
_cod_depositor_comments
;
The following automatic conversions were performed:
'_symmetry_cell_setting' value 'Orthorhombic' changed to 'orthorhombic'
according to '/home/saulius/struct/CIF-dictionaries/cif_core.dic'
dictionary named 'cif_core.dic' version 2.4.1 from
2010-06-29.

'_exptl_absorpt_correction_type' value 'None' changed to
'none' according to '/home/saulius/struct/CIF-dictionaries/cif_core.dic'
dictionary named 'cif_core.dic' version 2.4.1 from 2010-06-29.

Automatic conversion script
Id: cif_fix_enum 1527 2010-12-29 10:47:43Z saulius 

The following automatic conversions were performed:

'_symmetry_cell_setting' value 'Orthorhombic' changed to
'orthorhombic' according to
/home/saulius/struct/CIF-dictionaries/cif_core.dic dictionary named
'cif_core.dic' version 2.4.1 from
2010-06-29.

'_exptl_absorpt_correction_type' value 'None' changed to
'none' according to
/home/saulius/struct/CIF-dictionaries/cif_core.dic dictionary named
'cif_core.dic' version 2.4.1 from 2010-06-29.

Automatic conversion script
Id: cif_fix_values 1715 2011-07-08 13:25:40Z adriana 
;
_cod_original_cell_volume 1431.8(4)
_cod_database_code 2224070
_cod_database_fobs_code 2224070

loop_
_symmetry_equiv_pos_as_xyz
'x, y, z'
'-x+1/2, -y, z+1/2'
'-x, y+1/2, -z'
'x+1/2, -y+1/2, -z+1/2'
'-x, -y, -z'
'x-1/2, y, -z-1/2'
'x, -y-1/2, z'
'-x-1/2, y-1/2, z-1/2'

loop_
_atom_site_type_symbol
_atom_site_label
_atom_site_fract_x
_atom_site_fract_y
_atom_site_fract_z
_atom_site_U_iso_or_equiv
_atom_site_adp_type
_atom_site_calc_flag
_atom_site_refinement_flags
_atom_site_occupancy
_atom_site_disorder_assembly
_atom_site_disorder_group
O O1 0.29989(10) 0.7500 0.4672(3) 0.0944(10) Uani d S 1 . .
O O2 0.38001(14) 0.7500 0.3510(3) 0.1103(12) Uani d S 1 . .
O O3 0.38835(9) 0.5888(4) 0.6773(3) 0.1216(10) Uani d . 1 . .
O O1W 0.40771(12) 0.2500 0.8491(3) 0.0790(8) Uani d S 1 . .
H H1 0.3983(11) 0.358(4) 0.784(3) 0.098(9) Uiso d . 1 . .
N N1 0.04672(8) 0.7500 0.7763(3) 0.0442(6) Uani d S 1 . .
N N2 0.27226(8) 0.7500 1.0044(2) 0.0372(6) Uani d S 1 . .
C C1 0.02478(11) 0.5681(4) 0.7022(3) 0.0864(9) Uani d . 1 . .
H H1A -0.0141 0.5665 0.7121 0.130 Uiso calc R 1 . .
H H1B 0.0397 0.4531 0.7522 0.130 Uiso calc R 1 . .
H H1C 0.0345 0.5669 0.5945 0.130 Uiso calc R 1 . .
C C2 0.10673(11) 0.7500 0.7595(5) 0.0679(10) Uani d S 1 . .
H H2A 0.1218 0.8579 0.8181 0.102 Uiso calc PR 0.50 . .
H H2B 0.1161 0.7654 0.6522 0.102 Uiso calc PR 0.50 . .
H H2C 0.1211 0.6267 0.7974 0.102 Uiso calc PR 0.50 . .
C C3 0.03268(14) 0.7500 0.9431(3) 0.0652(9) Uani d S 1 . .
H H3A -0.0060 0.7379 0.9548 0.098 Uiso calc PR 0.50 . .
H H3B 0.0447 0.8719 0.9894 0.098 Uiso calc PR 0.50 . .
H H3C 0.0502 0.6402 0.9932 0.098 Uiso calc PR 0.50 . .
C C4 0.30685(10) 0.5697(3) 1.0196(3) 0.0620(7) Uani d . 1 . .
H H4A 0.3247 0.5708 1.1185 0.093 Uiso calc R 1 . .
H H4B 0.3336 0.5689 0.9387 0.093 Uiso calc R 1 . .
H H4C 0.2846 0.4533 1.0113 0.093 Uiso calc R 1 . .
C C5 0.22984(12) 0.7500 1.1282(3) 0.0522(8) Uani d S 1 . .
H H5A 0.2459 0.7116 1.2249 0.078 Uiso calc PR 0.50 . .
H H5B 0.2016 0.6577 1.1014 0.078 Uiso calc PR 0.50 . .
H H5C 0.2147 0.8807 1.1377 0.078 Uiso calc PR 0.50 . .
C C6 0.24524(12) 0.7500 0.8504(3) 0.0548(8) Uani d S 1 . .
H H6A 0.2219 0.8636 0.8423 0.082 Uiso calc PR 0.50 . .
H H6B 0.2241 0.6311 0.8391 0.082 Uiso calc PR 0.50 . .
H H6C 0.2723 0.7554 0.7704 0.082 Uiso calc SR 0.5 . .
C C7 0.35047(12) 0.7500 0.4666(3) 0.0486(7) Uani d S 1 . .
C C8 0.37795(10) 0.7500 0.6197(3) 0.0479(7) Uani d S 1 . .

loop_
_atom_site_aniso_label
_atom_site_aniso_U_11
_atom_site_aniso_U_22
_atom_site_aniso_U_33
_atom_site_aniso_U_12
_atom_site_aniso_U_13
_atom_site_aniso_U_23
O1 0.0651(17) 0.124(3) 0.0938(19) 0.000 -0.0318(14) 0.000
O2 0.134(3) 0.146(3) 0.0503(15) 0.000 0.0259(16) 0.000
O3 0.1149(17) 0.126(2) 0.1237(18) 0.0185(14) -0.0231(13) 0.0734(15)
O1W 0.113(2) 0.0643(16) 0.0591(15) 0.000 -0.0145(14) 0.000
N1 0.0386(12) 0.0467(13) 0.0473(13) 0.000 0.0020(9) 0.000
N2 0.0416(11) 0.0366(11) 0.0334(11) 0.000 -0.0011(9) 0.000
C1 0.0809(17) 0.093(2) 0.0849(17) -0.0298(16) 0.0007(14) -0.0317(15)
C2 0.0404(15) 0.060(2) 0.103(3) 0.000 0.0112(16) 0.000
C3 0.069(2) 0.078(2) 0.0486(17) 0.000 0.0046(15) 0.000
C4 0.0677(13) 0.0551(14) 0.0631(13) 0.0215(11) -0.0031(10) 0.0016(11)
C5 0.0562(17) 0.0583(18) 0.0419(15) 0.000 0.0097(12) 0.000
C6 0.0586(17) 0.071(2) 0.0352(14) 0.000 -0.0093(12) 0.000
C7 0.0614(18) 0.0383(15) 0.0461(15) 0.000 -0.0003(13) 0.000
C8 0.0356(14) 0.0592(18) 0.0489(15) 0.000 0.0053(11) 0.000

loop_
_atom_type_symbol
_atom_type_description
_atom_type_scat_dispersion_real
_atom_type_scat_dispersion_imag
_atom_type_scat_source
C C 0.0033 0.0016 'International Tables Vol C Tables 4.2.6.8 and 6.1.1.4'
H H 0.0000 0.0000 'International Tables Vol C Tables 4.2.6.8 and 6.1.1.4'
N N 0.0061 0.0033 'International Tables Vol C Tables 4.2.6.8 and 6.1.1.4'
O O 0.0106 0.0060 'International Tables Vol C Tables 4.2.6.8 and 6.1.1.4'

loop_
_geom_angle_atom_site_label_1
_geom_angle_atom_site_label_2
_geom_angle_atom_site_label_3
_geom_angle_site_symmetry_1
_geom_angle_site_symmetry_3
_geom_angle
_geom_angle_publ_flag
C3 N1 C2 . . 109.1(3) ?
C3 N1 C1 . . 109.52(16) ?
C2 N1 C1 . . 108.66(17) ?
C3 N1 C1 . 7_575 109.52(16) ?
C2 N1 C1 . 7_575 108.66(17) ?
C1 N1 C1 . 7_575 111.3(3) ?
C6 N2 C4 . . 109.54(13) ?
C6 N2 C4 . 7_575 109.54(13) ?
C4 N2 C4 . 7_575 109.3(2) ?
C6 N2 C5 . . 109.1(2) ?
C4 N2 C5 . . 109.68(14) ?
C4 N2 C5 7_575 . 109.68(14) ?
N1 C1 H1A . . 109.5 ?
N1 C1 H1B . . 109.5 ?
H1A C1 H1B . . 109.5 ?
N1 C1 H1C . . 109.5 ?
H1A C1 H1C . . 109.5 ?
H1B C1 H1C . . 109.5 ?
N1 C2 H2A . . 109.5 ?
N1 C2 H2B . . 109.5 ?
H2A C2 H2B . . 109.5 ?
N1 C2 H2C . . 109.5 ?
H2A C2 H2C . . 109.5 ?
H2B C2 H2C . . 109.5 ?
N1 C3 H3A . . 109.5 ?
N1 C3 H3B . . 109.5 ?
H3A C3 H3B . . 109.5 ?
N1 C3 H3C . . 109.5 ?
H3A C3 H3C . . 109.5 ?
H3B C3 H3C . . 109.5 ?
N2 C4 H4A . . 109.5 ?
N2 C4 H4B . . 109.5 ?
H4A C4 H4B . . 109.5 ?
N2 C4 H4C . . 109.5 ?
H4A C4 H4C . . 109.5 ?
H4B C4 H4C . . 109.5 ?
N2 C5 H5A . . 109.5 ?
N2 C5 H5B . . 109.5 ?
H5A C5 H5B . . 109.5 ?
N2 C5 H5C . . 109.5 ?
H5A C5 H5C . . 109.5 ?
H5B C5 H5C . . 109.5 ?
N2 C6 H6A . . 109.5 ?
N2 C6 H6B . . 109.5 ?
H6A C6 H6B . . 109.5 ?
N2 C6 H6C . . 109.5 ?
H6A C6 H6C . . 109.5 ?
H6B C6 H6C . . 109.5 ?
O2 C7 O1 . . 126.3(3) ?
O2 C7 C8 . . 116.8(3) ?
O1 C7 C8 . . 116.9(3) ?
O3 C8 O3 7_575 . 125.5(3) ?
O3 C8 C7 7_575 . 117.26(17) ?
O3 C8 C7 . . 117.26(17) ?

loop_
_geom_bond_atom_site_label_1
_geom_bond_atom_site_label_2
_geom_bond_site_symmetry_2
_geom_bond_distance
_geom_bond_publ_flag
O1 C7 . 1.245(4) ?
O2 C7 . 1.235(4) ?
O3 C8 . 1.222(2) ?
O1W H1 . 0.95(3) ?
N1 C3 . 1.481(3) ?
N1 C2 . 1.484(3) ?
N1 C1 . 1.484(3) ?
N1 C1 7_575 1.484(3) ?
N2 C6 . 1.487(3) ?
N2 C4 . 1.489(2) ?
N2 C4 7_575 1.489(2) ?
N2 C5 . 1.494(3) ?
C1 H1A . 0.9600 ?
C1 H1B . 0.9600 ?
C1 H1C . 0.9600 ?
C2 H2A . 0.9600 ?
C2 H2B . 0.9600 ?
C2 H2C . 0.9600 ?
C3 H3A . 0.9600 ?
C3 H3B . 0.9600 ?
C3 H3C . 0.9600 ?
C4 H4A . 0.9600 ?
C4 H4B . 0.9600 ?
C4 H4C . 0.9600 ?
C5 H5A . 0.9600 ?
C5 H5B . 0.9600 ?
C5 H5C . 0.9600 ?
C6 H6A . 0.9600 ?
C6 H6B . 0.9600 ?
C6 H6C . 0.9600 ?
C7 C8 . 1.484(4) ?
C8 O3 7_575 1.222(2) ?

loop_
_geom_hbond_atom_site_label_D
_geom_hbond_atom_site_label_H
_geom_hbond_atom_site_label_A
_geom_hbond_site_symmetry_A
_geom_hbond_distance_DH
_geom_hbond_distance_HA
_geom_hbond_distance_DA
_geom_hbond_angle_DHA
_geom_hbond_publ_flag
O1W H1 O3 . 0.95(3) 1.82(3) 2.764(2) 171(3) yes

loop_
_geom_torsion_atom_site_label_1
_geom_torsion_atom_site_label_2
_geom_torsion_atom_site_label_3
_geom_torsion_atom_site_label_4
_geom_torsion_site_symmetry_1
_geom_torsion_site_symmetry_2
_geom_torsion_site_symmetry_3
_geom_torsion_site_symmetry_4
_geom_torsion
_geom_torsion_publ_flag
O2 C7 C8 O3 . . . 7_575 89.9(2) ?
O1 C7 C8 O3 . . . 7_575 -90.1(2) ?
O2 C7 C8 O3 . . . . -89.9(2) ?
O1 C7 C8 O3 . . . . 90.1(2) ?
